data_4082506
loop_
_publ_author_name
'de la Cruz Cruz, Jos\'e Ignacio'
'Ju\'arez-Saavedra, Patricia'
'Paz-Michel, Brenda'
'Leyva-Ramirez, Marco Antonio'
'Rajapakshe, Asha'
'Vannucci, Aaron K.'
'Lichtenberger, Dennis L.'
'Paz-Sandoval, M. Angeles'

_publ_section_title
;
 Phosphine-Substituted (\h5-Pentadienyl) Manganese Carbonyl Complexes:
 Geometric Structures, Electronic Structures, and Energetic Properties of
 the Associative Substitution Mechanism, Including Isolation of the
 Slipped \h3-Pentadienyl Associative Intermediate
;
_journal_issue 1
_journal_name_full Organometallics
_journal_page_first 278
_journal_paper_doi 10.1021/om401017t
_journal_volume 33
_journal_year 2014
_chemical_compound_source 'synthesis as described'
_chemical_formula_moiety 'C13 H21 Mn1 O3 P1'
_chemical_formula_sum 'C13 H20 Mn O3 P'
_chemical_formula_weight 310.2
_chemical_name_common 'Compound 2'
_chemical_name_systematic
;
(2,4-dimethyl-\e^5 ^-pentadienyl)tricarbonyltrimethyl
phosphinemanganese      
;
_space_group_IT_number 14
_symmetry_cell_setting monoclinic
_symmetry_Int_Tables_number 14
_symmetry_space_group_name_Hall '-P 2ybc'
_symmetry_space_group_name_H-M 'P 1 21/c 1'
_atom_sites_solution_hydrogens geom
_atom_sites_solution_primary direct
_atom_sites_solution_secondary difmap
_audit_conform_dict_location ftp://ftp.iucr.org/pub/cif_core.dic
_audit_conform_dict_name cif_core.dic
_audit_conform_dict_version 2.4
_audit_creation_date 2013-04-09T13:59:15-00:00
_audit_creation_method 'WinGX routine CIF_UPDATE'
_cell_angle_alpha 90
_cell_angle_beta 91.070(2)
_cell_angle_gamma 90
_cell_formula_units_Z 4
_cell_length_a 11.7828(6)
_cell_length_b 7.2815(3)
_cell_length_c 18.0404(11)
_cell_measurement_reflns_used 600
_cell_measurement_temperature 173(2)
_cell_measurement_theta_max 14
_cell_measurement_theta_min 1
_cell_measurement_wavelength 0.71073
_cell_volume 1547.53(14)
_computing_cell_refinement 'HKL Scalepack (Otwinowski & Minor 1997)'
_computing_data_collection 'Collect (Bruker AXS BV, 1997-2004)'
_computing_data_reduction 'HKL Denzo and Scalepack (Otwinowski & Minor 1997)'
_computing_molecular_graphics 'Ortep-3 for Windows (Farrugia, 1997)'
_computing_publication_material 'WinGX publication routines (Farrugia, 1999)'
_computing_structure_refinement 'SHELXL-97 (Sheldrick, 2008)'
_computing_structure_solution 'SHELXS-97 (Sheldrick, 2008)'
_diffrn_ambient_temperature 173(2)
_diffrn_detector 'CCD plate'
_diffrn_detector_area_resol_mean 9
_diffrn_measured_fraction_theta_full 0.988
_diffrn_measured_fraction_theta_max 0.962
_diffrn_measurement_device '95mm CCD camera on \k-goniostat'
_diffrn_measurement_device_type KappaCCD
_diffrn_measurement_method 'CCD rotation images, thick slices'
_diffrn_orient_matrix_type 'by Bruker AXS Collect from scalepack cell'
_diffrn_orient_matrix_UB_11 -0.75322E-2
_diffrn_orient_matrix_UB_12 0.131688
_diffrn_orient_matrix_UB_13 0.148506E-1
_diffrn_orient_matrix_UB_21 0.211415E-1
_diffrn_orient_matrix_UB_22 0.389203E-1
_diffrn_orient_matrix_UB_23 -0.510768E-1
_diffrn_orient_matrix_UB_31 -0.818635E-1
_diffrn_orient_matrix_UB_32 -0.20652E-2
_diffrn_orient_matrix_UB_33 -0.156302E-1
_diffrn_radiation_monochromator graphite
_diffrn_radiation_probe x-ray
_diffrn_radiation_type MoK\a
_diffrn_radiation_wavelength 0.71073
_diffrn_reflns_av_R_equivalents 0.0786
_diffrn_reflns_av_unetI/netI 0.1155
_diffrn_reflns_limit_h_max 13
_diffrn_reflns_limit_h_min -15
_diffrn_reflns_limit_k_max 9
_diffrn_reflns_limit_k_min -8
_diffrn_reflns_limit_l_max 23
_diffrn_reflns_limit_l_min -22
_diffrn_reflns_number 10561
_diffrn_reflns_reduction_process
;
 Scaled and merged with Sortav
 R.H. Blessing, (1987) Cryst. Rev. 1, 3-58
 R.H. Blessing, (1989) J. Appl. Cryst. 22, 396-397
;
_diffrn_reflns_theta_full 25
_diffrn_reflns_theta_max 27.55
_diffrn_reflns_theta_min 3.29
_diffrn_source 'Enraf Nonius FR590'
_exptl_absorpt_coefficient_mu 0.954
_exptl_absorpt_correction_T_max 0.9112
_exptl_absorpt_correction_T_min 0.8624
_exptl_absorpt_correction_type multi-scan
_exptl_absorpt_process_details
;
        [c.f. r.h. blessing, acta cryst. (1995), a51, 33-38]
;
_exptl_crystal_colour yellow
_exptl_crystal_density_diffrn 1.331
_exptl_crystal_density_method 'not measured'
_exptl_crystal_description plate
_exptl_crystal_F_000 648
_exptl_crystal_size_max 0.25
_exptl_crystal_size_mid 0.18
_exptl_crystal_size_min 0.05
_refine_diff_density_max 0.439
_refine_diff_density_min -0.418
_refine_diff_density_rms 0.086
_refine_ls_extinction_method none
_refine_ls_goodness_of_fit_ref 0.99
_refine_ls_hydrogen_treatment mixed
_refine_ls_matrix_type full
_refine_ls_number_parameters 199
_refine_ls_number_reflns 3441
_refine_ls_number_restraints 0
_refine_ls_restrained_S_all 0.99
_refine_ls_R_factor_all 0.1143
_refine_ls_R_factor_gt 0.0479
_refine_ls_shift/su_max 0
_refine_ls_shift/su_mean 0
_refine_ls_structure_factor_coef Fsqd
_refine_ls_weighting_details 'calc w=1/[\s^2^(Fo^2^)+(0.0374P)^2^+0.0000P] where P=(Fo^2^+2Fc^2^)/3'
_refine_ls_weighting_scheme calc
_refine_ls_wR_factor_gt 0.0822
_refine_ls_wR_factor_ref 0.1009
_reflns_number_gt 2055
_reflns_number_total 3441
_reflns_threshold_expression >2\s(I)
_cod_data_source_file om401017t_si_004.cif
_cod_data_source_block compound2
_cod_original_sg_symbol_H-M P21/c
_cod_database_code 4082506

loop_
_symmetry_equiv_pos_as_xyz
'x, y, z'
'-x, y+1/2, -z+1/2'
'-x, -y, -z'
'x, -y-1/2, z-1/2'

loop_
_atom_site_label
_atom_site_type_symbol
_atom_site_fract_x
_atom_site_fract_y
_atom_site_fract_z
_atom_site_U_iso_or_equiv
_atom_site_adp_type
_atom_site_occupancy
_atom_site_symmetry_multiplicity
_atom_site_calc_flag
_atom_site_refinement_flags
C1 C 0.2172(3) 0.6345(4) 0.17840(19) 0.0288(7) Uani 1 1 d .
C2 C 0.2975(3) 0.7138(4) 0.22682(17) 0.0261(7) Uani 1 1 d .
C3 C 0.2861(3) 0.8958(4) 0.25241(17) 0.0250(7) Uani 1 1 d .
C4 C 0.1815(3) 0.9837(4) 0.28005(16) 0.0281(8) Uani 1 1 d .
C5 C 0.0891(3) 0.8918(6) 0.29935(19) 0.0373(9) Uani 1 1 d .
C6 C 0.4031(3) 0.6075(5) 0.2480(2) 0.0362(8) Uani 1 1 d .
C7 C 0.1888(3) 1.1896(4) 0.2898(2) 0.0458(10) Uani 1 1 d .
H7A H 0.1175 1.2355 0.3098 0.069 Uiso 1 1 calc R
H7B H 0.2022 1.2474 0.2417 0.069 Uiso 1 1 calc R
H7C H 0.2515 1.2193 0.3242 0.069 Uiso 1 1 calc R
C8 C 0.1493(3) 0.9817(4) 0.12358(18) 0.0340(8) Uani 1 1 d .
C9 C 0.3452(3) 1.1060(4) 0.11358(17) 0.0316(8) Uani 1 1 d .
C10 C 0.4356(3) 0.8046(4) 0.11417(18) 0.0302(8) Uani 1 1 d .
C11 C 0.2286(3) 0.9597(5) -0.0555(2) 0.0487(10) Uani 1 1 d .
H11A H 0.2991 1.0298 -0.0599 0.073 Uiso 1 1 calc R
H11B H 0.1673 1.042 -0.0405 0.073 Uiso 1 1 calc R
H11C H 0.2087 0.9037 -0.1034 0.073 Uiso 1 1 calc R
C12 C 0.1160(3) 0.6527(5) 0.0047(2) 0.0497(10) Uani 1 1 d .
H12A H 0.0533 0.7279 0.0227 0.075 Uiso 1 1 calc R
H12B H 0.1214 0.5396 0.034 0.075 Uiso 1 1 calc R
H12C H 0.1021 0.6216 -0.0475 0.075 Uiso 1 1 calc R
C13 C 0.3466(3) 0.6263(5) -0.0313(2) 0.0523(10) Uani 1 1 d .
H13A H 0.314 0.5864 -0.0789 0.078 Uiso 1 1 calc R
H13B H 0.3606 0.519 0.0004 0.078 Uiso 1 1 calc R
H13C H 0.4184 0.6905 -0.0395 0.078 Uiso 1 1 calc R
Mn1 Mn 0.29128(4) 0.88148(5) 0.12958(3) 0.02247(15) Uani 1 1 d .
O8 O 0.0623(2) 1.0518(4) 0.11374(14) 0.0557(7) Uani 1 1 d .
O9 O 0.3809(2) 1.2521(3) 0.10349(15) 0.0529(7) Uani 1 1 d .
O10 O 0.5282(2) 0.7676(3) 0.09980(14) 0.0499(7) Uani 1 1 d .
P1 P 0.24819(7) 0.78050(11) 0.01388(5) 0.0282(2) Uani 1 1 d .
H1A H 0.137(2) 0.656(3) 0.1837(15) 0.018(7) Uiso 1 1 d .
H1B H 0.239(2) 0.515(4) 0.1568(17) 0.035(8) Uiso 1 1 d .
H3 H 0.352(2) 0.947(3) 0.2739(15) 0.014(7) Uiso 1 1 d .
H5A H 0.083(3) 0.766(4) 0.2940(17) 0.032(9) Uiso 1 1 d .
H5B H 0.022(3) 0.951(4) 0.3143(17) 0.032(9) Uiso 1 1 d .
H6A H 0.427(3) 0.523(4) 0.2091(19) 0.041(9) Uiso 1 1 d .
H6B H 0.471(2) 0.689(3) 0.2583(15) 0.019(7) Uiso 1 1 d .
H6C H 0.396(3) 0.541(4) 0.293(2) 0.049(10) Uiso 1 1 d .

loop_
_atom_site_aniso_label
_atom_site_aniso_U_11
_atom_site_aniso_U_22
_atom_site_aniso_U_33
_atom_site_aniso_U_23
_atom_site_aniso_U_13
_atom_site_aniso_U_12
C1 0.030(2) 0.0256(17) 0.031(2) 0.0009(15) 0.0020(16) 0.0013(15)
C2 0.0237(17) 0.0270(17) 0.028(2) 0.0080(14) 0.0015(14) 0.0018(13)
C3 0.0187(17) 0.0318(17) 0.0244(19) 0.0016(14) -0.0032(14) -0.0019(14)
C4 0.032(2) 0.0357(18) 0.0166(18) 0.0001(13) -0.0018(15) 0.0074(14)
C5 0.029(2) 0.051(2) 0.032(2) 0.0019(18) 0.0038(16) 0.0094(19)
C6 0.035(2) 0.036(2) 0.038(2) 0.0034(19) -0.0042(18) 0.0047(17)
C7 0.049(2) 0.0394(19) 0.050(3) -0.0073(17) 0.007(2) 0.0069(17)
C8 0.038(2) 0.0424(19) 0.022(2) -0.0040(15) 0.0016(16) 0.0046(16)
C9 0.0326(19) 0.0343(19) 0.028(2) -0.0069(15) 0.0015(15) -0.0006(15)
C10 0.029(2) 0.0327(17) 0.029(2) -0.0072(14) -0.0043(16) -0.0073(14)
C11 0.061(3) 0.053(2) 0.032(2) 0.0100(17) -0.0124(19) -0.0107(19)
C12 0.047(2) 0.068(2) 0.034(2) -0.0009(18) -0.0034(18) -0.0286(19)
C13 0.054(3) 0.065(2) 0.038(2) -0.0195(19) 0.0002(19) 0.011(2)
Mn1 0.0205(3) 0.0236(2) 0.0233(3) -0.0006(2) 0.00088(19) -0.0008(2)
O8 0.0428(17) 0.0831(18) 0.0409(17) -0.0025(13) -0.0067(13) 0.0313(14)
O9 0.0681(18) 0.0310(13) 0.0600(19) 0.0014(12) 0.0120(15) -0.0139(13)
O10 0.0246(14) 0.0676(17) 0.0575(19) -0.0159(13) 0.0047(13) 0.0033(12)
P1 0.0266(5) 0.0336(5) 0.0244(5) 0.0003(4) 0.0004(4) -0.0045(4)

loop_
_atom_type_symbol
_atom_type_description
_atom_type_scat_dispersion_real
_atom_type_scat_dispersion_imag
_atom_type_scat_source
C C 0.0033 0.0016 'International Tables Vol C Tables 4.2.6.8 and 6.1.1.4'
H H 0 0 'International Tables Vol C Tables 4.2.6.8 and 6.1.1.4'
Mn Mn 0.3368 0.7283 'International Tables Vol C Tables 4.2.6.8 and 6.1.1.4'
O O 0.0106 0.006 'International Tables Vol C Tables 4.2.6.8 and 6.1.1.4'
P P 0.1023 0.0942 'International Tables Vol C Tables 4.2.6.8 and 6.1.1.4'

loop_
_geom_angle_atom_site_label_1
_geom_angle_atom_site_label_2
_geom_angle_atom_site_label_3
_geom_angle
C2 C1 Mn1 69.09(17)
C2 C1 H1A 121.5(16)
Mn1 C1 H1A 107.9(15)
C2 C1 H1B 115.7(18)
Mn1 C1 H1B 117.1(16)
H1A C1 H1B 116(2)
C1 C2 C3 121.6(3)
C1 C2 C6 119.4(3)
C3 C2 C6 118.8(3)
C1 C2 Mn1 73.21(18)
C3 C2 Mn1 74.31(17)
C6 C2 Mn1 121.1(2)
C2 C3 C4 126.8(3)
C2 C3 Mn1 67.96(17)
C4 C3 Mn1 113.2(2)
C2 C3 H3 115.2(15)
C4 C3 H3 112.0(15)
Mn1 C3 H3 113.3(16)
C5 C4 C3 124.1(3)
C5 C4 C7 120.9(3)
C3 C4 C7 114.9(3)
C4 C5 H5A 122.5(19)
C4 C5 H5B 122.7(17)
H5A C5 H5B 114(3)
C2 C6 H6A 112.8(19)
C2 C6 H6B 113.3(15)
H6A C6 H6B 105(2)
C2 C6 H6C 113(2)
H6A C6 H6C 108(3)
H6B C6 H6C 103(3)
C4 C7 H7A 109.5
C4 C7 H7B 109.5
H7A C7 H7B 109.5
C4 C7 H7C 109.5
H7A C7 H7C 109.5
H7B C7 H7C 109.5
O8 C8 Mn1 173.8(3)
O9 C9 Mn1 179.5(3)
O10 C10 Mn1 174.1(3)
P1 C11 H11A 109.5
P1 C11 H11B 109.5
H11A C11 H11B 109.5
P1 C11 H11C 109.5
H11A C11 H11C 109.5
H11B C11 H11C 109.5
P1 C12 H12A 109.5
P1 C12 H12B 109.5
H12A C12 H12B 109.5
P1 C12 H12C 109.5
H12A C12 H12C 109.5
H12B C12 H12C 109.5
P1 C13 H13A 109.5
P1 C13 H13B 109.5
H13A C13 H13B 109.5
P1 C13 H13C 109.5
H13A C13 H13C 109.5
H13B C13 H13C 109.5
C9 Mn1 C10 85.43(14)
C9 Mn1 C8 87.29(14)
C10 Mn1 C8 166.66(14)
C9 Mn1 C2 130.64(14)
C10 Mn1 C2 86.10(13)
C8 Mn1 C2 107.09(13)
C9 Mn1 C1 164.89(13)
C10 Mn1 C1 100.93(13)
C8 Mn1 C1 88.88(14)
C2 Mn1 C1 37.70(12)
C9 Mn1 C3 97.77(13)
C10 Mn1 C3 102.15(13)
C8 Mn1 C3 89.89(13)
C2 Mn1 C3 37.72(11)
C1 Mn1 C3 67.59(12)
C9 Mn1 P1 102.92(11)
C10 Mn1 P1 87.33(10)
C8 Mn1 P1 83.43(10)
C2 Mn1 P1 125.11(9)
C1 Mn1 P1 91.14(9)
C3 Mn1 P1 157.88(8)
C12 P1 C11 101.93(17)
C12 P1 C13 101.28(18)
C11 P1 C13 102.05(18)
C12 P1 Mn1 115.30(12)
C11 P1 Mn1 115.15(12)
C13 P1 Mn1 118.70(13)

loop_
_geom_bond_atom_site_label_1
_geom_bond_atom_site_label_2
_geom_bond_distance
C1 C2 1.400(4)
C1 Mn1 2.191(3)
C1 H1A 0.96(3)
C1 H1B 0.99(3)
C2 C3 1.411(4)
C2 C6 1.508(4)
C2 Mn1 2.138(3)
C3 C4 1.484(4)
C3 Mn1 2.220(3)
C3 H3 0.93(3)
C4 C5 1.329(4)
C4 C7 1.512(4)
C5 H5A 0.93(3)
C5 H5B 0.95(3)
C6 H6A 0.98(3)
C6 H6B 1.01(3)
C6 H6C 0.95(3)
C7 H7A 0.98
C7 H7B 0.98
C7 H7C 0.98
C8 O8 1.156(4)
C8 Mn1 1.827(4)
C9 O9 1.159(3)
C9 Mn1 1.780(3)
C10 O10 1.158(3)
C10 Mn1 1.817(3)
C11 P1 1.819(3)
C11 H11A 0.98
C11 H11B 0.98
C11 H11C 0.98
C12 P1 1.819(3)
C12 H12A 0.98
C12 H12B 0.98
C12 H12C 0.98
C13 P1 1.818(3)
C13 H13A 0.98
C13 H13B 0.98
C13 H13C 0.98
Mn1 P1 2.2618(10)

loop_
_geom_torsion_atom_site_label_1
_geom_torsion_atom_site_label_2
_geom_torsion_atom_site_label_3
_geom_torsion_atom_site_label_4
_geom_torsion
Mn1 C1 C2 C3 58.8(3)
Mn1 C1 C2 C6 -116.6(3)
C1 C2 C3 C4 44.9(5)
C6 C2 C3 C4 -139.6(3)
Mn1 C2 C3 C4 103.2(3)
C1 C2 C3 Mn1 -58.3(3)
C6 C2 C3 Mn1 117.2(3)
C2 C3 C4 C5 15.0(5)
Mn1 C3 C4 C5 94.1(3)
C2 C3 C4 C7 -168.7(3)
Mn1 C3 C4 C7 -89.6(3)
O9 C9 Mn1 C10 -5E1(5)
O9 C9 Mn1 C8 14E1(10)
O9 C9 Mn1 C2 3E1(5)
O9 C9 Mn1 C1 7E1(5)
O9 C9 Mn1 C3 5E1(5)
O9 C9 Mn1 P1 -13E1(5)
O10 C10 Mn1 C9 -36(3)
O10 C10 Mn1 C8 21(3)
O10 C10 Mn1 C2 -167(3)
O10 C10 Mn1 C1 158(3)
O10 C10 Mn1 C3 -133(3)
O10 C10 Mn1 P1 67(3)
O8 C8 Mn1 C9 52(3)
O8 C8 Mn1 C10 -5(3)
O8 C8 Mn1 C2 -176(3)
O8 C8 Mn1 C1 -142(3)
O8 C8 Mn1 C3 150(3)
O8 C8 Mn1 P1 -51(3)
C1 C2 Mn1 C9 165.9(2)
C3 C2 Mn1 C9 35.1(2)
C6 C2 Mn1 C9 -79.5(3)
C1 C2 Mn1 C10 -113.5(2)
C3 C2 Mn1 C10 115.65(19)
C6 C2 Mn1 C10 1.1(3)
C1 C2 Mn1 C8 64.5(2)
C3 C2 Mn1 C8 -66.4(2)
C6 C2 Mn1 C8 179.1(3)
C3 C2 Mn1 C1 -130.8(3)
C6 C2 Mn1 C1 114.6(3)
C1 C2 Mn1 C3 130.8(3)
C6 C2 Mn1 C3 -114.6(3)
C1 C2 Mn1 P1 -29.5(2)
C3 C2 Mn1 P1 -160.38(14)
C6 C2 Mn1 P1 85.1(3)
C2 C1 Mn1 C9 -45.1(6)
C2 C1 Mn1 C10 68.7(2)
C2 C1 Mn1 C8 -120.4(2)
C2 C1 Mn1 C3 -30.05(17)
C2 C1 Mn1 P1 156.20(17)
C2 C3 Mn1 C9 -153.89(19)
C4 C3 Mn1 C9 84.1(2)
C2 C3 Mn1 C10 -66.92(19)
C4 C3 Mn1 C10 171.1(2)
C2 C3 Mn1 C8 118.87(19)
C4 C3 Mn1 C8 -3.2(2)
C4 C3 Mn1 C2 -122.0(3)
C2 C3 Mn1 C1 30.03(18)
C4 C3 Mn1 C1 -92.0(2)
C2 C3 Mn1 P1 46.8(3)
C4 C3 Mn1 P1 -75.2(3)
C9 Mn1 P1 C12 -139.21(18)
C10 Mn1 P1 C12 136.11(18)
C8 Mn1 P1 C12 -53.53(18)
C2 Mn1 P1 C12 52.77(18)
C1 Mn1 P1 C12 35.21(17)
C3 Mn1 P1 C12 19.7(3)
C9 Mn1 P1 C11 -20.89(17)
C10 Mn1 P1 C11 -105.57(16)
C8 Mn1 P1 C11 64.80(17)
C2 Mn1 P1 C11 171.09(16)
C1 Mn1 P1 C11 153.53(16)
C3 Mn1 P1 C11 138.0(2)
C9 Mn1 P1 C13 100.44(18)
C10 Mn1 P1 C13 15.75(17)
C8 Mn1 P1 C13 -173.88(18)
C2 Mn1 P1 C13 -67.58(18)
C1 Mn1 P1 C13 -85.14(17)
C3 Mn1 P1 C13 -100.7(3)
